data_1565311
loop_
_publ_author_name
'Salonen, Pasi'
'Peuronen, Anssi'
'Lehtonen, Ari'

_publ_section_title
;
 Bioinspired Mo, W and V complexes bearing a highly
 hydroxyl-functionalized Schiff base ligand
;
_journal_name_full 'Inorganica Chimica Acta'
_journal_page_first 119414
_journal_paper_doi 10.1016/j.ica.2020.119414
_journal_volume 503
_journal_year 2020
_chemical_formula_moiety 'C19 H31 N O7 W'
_chemical_formula_sum 'C19 H31 N O7 W'
_chemical_formula_weight 569.30
_space_group_crystal_system monoclinic
_space_group_IT_number 14
_space_group_name_Hall '-P 2ybc'
_space_group_name_H-M_alt 'P 1 21/c 1'
_atom_sites_solution_hydrogens mixed
_atom_sites_solution_primary direct
_cell_angle_alpha 90
_cell_angle_beta 95.334(3)
_cell_angle_gamma 90
_cell_formula_units_Z 4
_cell_length_a 19.6296(6)
_cell_length_b 9.2339(2)
_cell_length_c 11.4363(4)
_cell_measurement_reflns_used 3219
_cell_measurement_temperature 120.01(10)
_cell_measurement_theta_max 76.0250
_cell_measurement_theta_min 4.4910
_cell_volume 2063.94(11)
_computing_cell_refinement 'CrysAlisPro 1.171.39.43c (Rigaku OD, 2018)'
_computing_data_collection 'CrysAlisPro 1.171.39.43c (Rigaku OD, 2018)'
_computing_data_reduction 'CrysAlisPro 1.171.39.43c (Rigaku OD, 2018)'
_computing_molecular_graphics 'Olex2 (Dolomanov et al., 2009)'
_computing_publication_material 'Olex2 (Dolomanov et al., 2009)'
_computing_structure_refinement 'ShelXL (Sheldrick, 2015)'
_computing_structure_solution 'ShelXS (Sheldrick, 2008)'
_diffrn_ambient_environment N~2~
_diffrn_ambient_temperature 120.01(10)
_diffrn_detector 'CCD plate'
_diffrn_detector_area_resol_mean 5.1977
_diffrn_detector_type Atlas
_diffrn_measured_fraction_theta_full 0.992
_diffrn_measured_fraction_theta_max 0.989
_diffrn_measurement_details
;
List of Runs (angles in degrees, time in seconds):

  # Type    Start    End  Width  t~exp~   \w     \q     \k     \f   Frames
--------------------------------------------------------------------------
  1  \w    -31.00  65.00   2.00    2.00    --   41.65 -37.00  60.00   48
  2  \w     14.00 110.00   2.00    2.00    --   41.65  57.00-150.00   48
  3  \w     43.00 137.00   2.00    6.00    --  112.00 -45.00-180.00   47
  4  \w     42.00 102.00   2.00    6.00    --  112.00 -45.00  60.00   30
  5  \w    126.00 178.00   2.00    6.00    --  112.00 111.00 150.00   26
  6  \w     86.00 176.00   2.00    6.00    --  112.00  30.00   0.00   45
  7  \w    113.00 149.00   2.00    6.00    --  112.00 178.00-180.00   18
  8  \w     41.00 115.00   2.00    6.00    --  112.00-111.00-120.00   37
  9  \w     75.00 101.00   2.00    6.00    --  112.00 178.00-180.00   13
;
_diffrn_measurement_device 'four-circle diffractometer'
_diffrn_measurement_device_type 'SuperNova, Dual, Cu at home/near, Atlas'
_diffrn_measurement_method '\w scans'
_diffrn_orient_matrix_type 'CrysAlisPro convention (1999,Acta A55,543-557)'
_diffrn_orient_matrix_UB_11 -0.0240318000
_diffrn_orient_matrix_UB_12 -0.0269193000
_diffrn_orient_matrix_UB_13 0.1225729000
_diffrn_orient_matrix_UB_21 -0.0695182000
_diffrn_orient_matrix_UB_22 -0.0542386000
_diffrn_orient_matrix_UB_23 -0.0571882000
_diffrn_orient_matrix_UB_31 0.0284449000
_diffrn_orient_matrix_UB_32 -0.1554145000
_diffrn_orient_matrix_UB_33 -0.0012157000
_diffrn_radiation_monochromator mirror
_diffrn_radiation_probe x-ray
_diffrn_radiation_type CuK\a
_diffrn_radiation_wavelength 1.54184
_diffrn_reflns_av_R_equivalents 0.0375
_diffrn_reflns_av_unetI/netI 0.0562
_diffrn_reflns_Laue_measured_fraction_full 0.992
_diffrn_reflns_Laue_measured_fraction_max 0.989
_diffrn_reflns_limit_h_max 24
_diffrn_reflns_limit_h_min -22
_diffrn_reflns_limit_k_max 7
_diffrn_reflns_limit_k_min -11
_diffrn_reflns_limit_l_max 13
_diffrn_reflns_limit_l_min -14
_diffrn_reflns_number 7255
_diffrn_reflns_point_group_measured_fraction_full 0.992
_diffrn_reflns_point_group_measured_fraction_max 0.989
_diffrn_reflns_theta_full 67.684
_diffrn_reflns_theta_max 72.106
_diffrn_reflns_theta_min 2.261
_diffrn_source 'micro-focus sealed X-ray tube'
_diffrn_source_type 'SuperNova (Cu) X-ray Source'
_exptl_absorpt_coefficient_mu 10.723
_exptl_absorpt_correction_T_max 0.761
_exptl_absorpt_correction_T_min 0.414
_exptl_absorpt_correction_type analytical
_exptl_absorpt_process_details
;
CrysAlisPro 1.171.39.43c (Rigaku Oxford Diffraction, 2018)
Analytical numeric absorption correction using a multifaceted crystal
			model based on expressions derived by R.C. Clark & J.S. Reid.
(Clark, R. C. & Reid, J. S. (1995). Acta Cryst. A51, 887-897)
Empirical absorption correction using spherical harmonics,
 implemented in SCALE3 ABSPACK scaling algorithm.
;
_exptl_crystal_colour 'light yellow'
_exptl_crystal_colour_modifier light
_exptl_crystal_colour_primary yellow
_exptl_crystal_density_diffrn 1.832
_exptl_crystal_description plate
_exptl_crystal_F_000 1128
_exptl_crystal_size_max 0.149
_exptl_crystal_size_mid 0.088
_exptl_crystal_size_min 0.027
_refine_diff_density_max 2.891
_refine_diff_density_min -2.027
_refine_diff_density_rms 0.191
_refine_ls_extinction_coef .
_refine_ls_extinction_method none
_refine_ls_goodness_of_fit_ref 1.058
_refine_ls_hydrogen_treatment mixed
_refine_ls_matrix_type full
_refine_ls_number_parameters 272
_refine_ls_number_reflns 4020
_refine_ls_number_restraints 21
_refine_ls_restrained_S_all 1.058
_refine_ls_R_factor_all 0.0494
_refine_ls_R_factor_gt 0.0400
_refine_ls_shift/su_max 0.001
_refine_ls_shift/su_mean 0.000
_refine_ls_structure_factor_coef Fsqd
_refine_ls_weighting_details 'w=1/[\s^2^(Fo^2^)+(0.0587P)^2^+0.6433P] where P=(Fo^2^+2Fc^2^)/3'
_refine_ls_weighting_scheme calc
_refine_ls_wR_factor_gt 0.1015
_refine_ls_wR_factor_ref 0.1107
_reflns_Friedel_coverage 0.000
_reflns_Friedel_fraction_full .
_reflns_Friedel_fraction_max .
_reflns_number_gt 3331
_reflns_number_total 4020
_reflns_threshold_expression 'I > 2\s(I)'
_cod_data_source_file ICA-2020-503-119414.cif
_cod_data_source_block 2
_cod_original_cell_volume 2063.96(11)
_cod_database_code 1565311
_shelx_space_group_comment
;
The symmetry employed for this shelxl refinement is uniquely defined
by the following loop, which should always be used as a source of
symmetry information in preference to the above space-group names.
They are only intended as comments.
;
_shelx_estimated_absorpt_t_max 0.761
_shelx_estimated_absorpt_t_min 0.298
_reflns_odcompleteness_completeness 98.85
_reflns_odcompleteness_iscentric 1
_reflns_odcompleteness_theta 71.98
_olex2_refinement_description
;
1. Fixed Uiso
 At 1.2 times of:
  All C(H) groups, All C(H,H) groups
 At 1.5 times of:
  All C(H,H,H) groups, All O(H) groups
2. Restrained distances
 O7-H7B = O7-H7A = O6-H6
 0.82 with sigma of 0.02
3. Uiso/Uaniso restraints and constraints
O7 \\sim O5 \\sim O4: within 3A with sigma of 0.001 and sigma for terminal
atoms of 0.002
4.a Secondary CH2 refined with riding coordinates:
 C10(H10A,H10B), C11(H11A,H11B), C12(H12A,H12B)
4.b Aromatic/amide H refined with riding coordinates:
 C5(H5A), C3(H3), C7(H7)
4.c Idealised Me refined as rotating group:
 C18(H18A,H18B,H18C), C20(H20A,H20B,H20C), C15(H15A,H15B,H15C), C14(H14A,H14B,
 H14C), C19(H19A,H19B,H19C), C16(H16A,H16B,H16C)
4.d Idealised tetrahedral OH refined as rotating group:
 O5(H5)
;

loop_
_space_group_symop_operation_xyz
'x, y, z'
'-x, y+1/2, -z+1/2'
'-x, -y, -z'
'x, -y-1/2, z-1/2'

loop_
_atom_site_label
_atom_site_type_symbol
_atom_site_fract_x
_atom_site_fract_y
_atom_site_fract_z
_atom_site_U_iso_or_equiv
_atom_site_adp_type
_atom_site_occupancy
_atom_site_site_symmetry_order
_atom_site_calc_flag
_atom_site_refinement_flags_posn
_atom_site_refinement_flags_adp
_atom_site_refinement_flags_occupancy
_atom_site_disorder_assembly
_atom_site_disorder_group
W1 W 0.13451(2) 0.50789(2) 0.27478(2) 0.00784(11) Uani 1 1 d . . . . .
O1 O 0.2062(2) 0.4604(4) 0.3955(4) 0.0143(8) Uani 1 1 d . . . . .
O7 O 0.0709(2) 0.5139(4) 0.4347(4) 0.0119(6) Uani 1 1 d D U . . .
O2 O 0.0995(2) 0.3345(4) 0.2446(4) 0.0155(8) Uani 1 1 d . . . . .
O4 O 0.0591(2) 0.6249(4) 0.2167(3) 0.0128(6) Uani 1 1 d . U . . .
O6 O 0.1139(2) 1.0554(4) 0.1669(4) 0.0183(8) Uani 1 1 d D . . . .
N8 N 0.1565(2) 0.7332(5) 0.3515(4) 0.0091(8) Uani 1 1 d . . . . .
O3 O 0.1859(2) 0.5427(5) 0.1647(4) 0.0166(8) Uani 1 1 d . . . . .
O5 O 0.0164(2) 0.7939(4) 0.4188(3) 0.0142(6) Uani 1 1 d . U . . .
H5 H -0.017507 0.789792 0.368406 0.021 Uiso 1 1 calc GR . . . .
C4 C 0.3512(3) 0.6525(6) 0.6364(5) 0.0119(10) Uani 1 1 d . . . . .
C1 C 0.2540(3) 0.5225(6) 0.4689(5) 0.0110(10) Uani 1 1 d . . . . .
C10 C 0.1537(3) 0.9718(6) 0.2526(5) 0.0145(11) Uani 1 1 d . . . . .
H10A H 0.170327 1.034421 0.319553 0.017 Uiso 1 1 calc R . . . .
H10B H 0.194003 0.931477 0.217906 0.017 Uiso 1 1 calc R . . . .
C18 C 0.4102(4) 0.6194(7) 0.8397(6) 0.0226(13) Uani 1 1 d . . . . .
H18A H 0.365083 0.613951 0.869701 0.034 Uiso 1 1 calc GR . . . .
H18B H 0.443098 0.661877 0.899697 0.034 Uiso 1 1 calc GR . . . .
H18C H 0.425228 0.521864 0.820238 0.034 Uiso 1 1 calc GR . . . .
C13 C 0.3180(3) 0.2798(5) 0.4835(5) 0.0115(10) Uani 1 1 d . . . . .
C2 C 0.3095(3) 0.4393(5) 0.5199(5) 0.0107(10) Uani 1 1 d . . . . .
C5 C 0.2988(3) 0.7332(6) 0.5821(5) 0.0126(10) Uani 1 1 d . . . . .
H5A H 0.294608 0.832345 0.602315 0.015 Uiso 1 1 calc R . . . .
C9 C 0.1102(3) 0.8474(6) 0.2964(5) 0.0121(10) Uani 1 1 d . . . . .
C17 C 0.4056(3) 0.7147(6) 0.7285(5) 0.0141(11) Uani 1 1 d . . . . .
C20 C 0.3871(4) 0.8674(7) 0.7653(6) 0.0238(13) Uani 1 1 d . . . . .
H20A H 0.387089 0.932653 0.697678 0.036 Uiso 1 1 calc GR . . . .
H20B H 0.420879 0.901063 0.827955 0.036 Uiso 1 1 calc GR . . . .
H20C H 0.341610 0.866687 0.793881 0.036 Uiso 1 1 calc GR . . . .
C15 C 0.3236(3) 0.2719(6) 0.3503(5) 0.0160(11) Uani 1 1 d . . . . .
H15A H 0.284507 0.321864 0.308747 0.024 Uiso 1 1 calc GR . . . .
H15B H 0.323766 0.170337 0.325563 0.024 Uiso 1 1 calc GR . . . .
H15C H 0.366161 0.318606 0.331829 0.024 Uiso 1 1 calc GR . . . .
C3 C 0.3559(3) 0.5057(5) 0.6021(6) 0.0109(11) Uani 1 1 d . . . . .
H3 H 0.392892 0.449536 0.637212 0.013 Uiso 1 1 calc R . . . .
C7 C 0.2003(3) 0.7672(5) 0.4376(5) 0.0101(10) Uani 1 1 d . . . . .
H7 H 0.199407 0.864111 0.465239 0.012 Uiso 1 1 calc R . . . .
C6 C 0.2510(3) 0.6714(6) 0.4966(5) 0.0102(10) Uani 1 1 d . . . . .
C11 C 0.0629(3) 0.9038(6) 0.3859(5) 0.0153(11) Uani 1 1 d . . . . .
H11A H 0.090961 0.938123 0.456877 0.018 Uiso 1 1 calc R . . . .
H11B H 0.036318 0.987272 0.351701 0.018 Uiso 1 1 calc R . . . .
C14 C 0.2568(3) 0.1898(6) 0.5166(6) 0.0198(12) Uani 1 1 d . . . . .
H14A H 0.250413 0.205194 0.599639 0.030 Uiso 1 1 calc GR . . . .
H14B H 0.265438 0.086939 0.503014 0.030 Uiso 1 1 calc GR . . . .
H14C H 0.215394 0.220004 0.468127 0.030 Uiso 1 1 calc GR . . . .
C19 C 0.4753(3) 0.7185(7) 0.6774(6) 0.0217(13) Uani 1 1 d . . . . .
H19A H 0.483588 0.625262 0.640442 0.033 Uiso 1 1 calc GR . . . .
H19B H 0.511466 0.736989 0.740669 0.033 Uiso 1 1 calc GR . . . .
H19C H 0.475280 0.795813 0.618701 0.033 Uiso 1 1 calc GR . . . .
C16 C 0.3833(3) 0.2128(6) 0.5442(5) 0.0186(12) Uani 1 1 d . . . . .
H16A H 0.422990 0.269473 0.525159 0.028 Uiso 1 1 calc GR . . . .
H16B H 0.387831 0.112986 0.516928 0.028 Uiso 1 1 calc GR . . . .
H16C H 0.380781 0.213136 0.629371 0.028 Uiso 1 1 calc GR . . . .
C12 C 0.0704(3) 0.7734(6) 0.1901(5) 0.0142(11) Uani 1 1 d . . . . .
H12A H 0.025900 0.822785 0.171448 0.017 Uiso 1 1 calc R . . . .
H12B H 0.096721 0.780551 0.120602 0.017 Uiso 1 1 calc R . . . .
H7A H 0.090(5) 0.491(9) 0.500(4) 0.04(3) Uiso 1 1 d D . . . .
H6 H 0.107(6) 1.137(5) 0.189(9) 0.05(3) Uiso 1 1 d D . . . .
H7B H 0.041(4) 0.576(10) 0.435(10) 0.06(3) Uiso 1 1 d D . . . .

loop_
_atom_site_aniso_label
_atom_site_aniso_U_11
_atom_site_aniso_U_22
_atom_site_aniso_U_33
_atom_site_aniso_U_23
_atom_site_aniso_U_13
_atom_site_aniso_U_12
W1 0.00982(16) 0.00431(15) 0.00891(16) -0.00099(7) -0.00166(10) -0.00034(7)
O1 0.0165(19) 0.0077(16) 0.018(2) -0.0063(16) 0.0001(16) -0.0008(16)
O7 0.0158(14) 0.0120(13) 0.0076(14) 0.0008(11) -0.0001(12) 0.0011(11)
O2 0.019(2) 0.0070(16) 0.019(2) 0.0011(15) -0.0036(15) 0.0013(15)
O4 0.0166(14) 0.0100(13) 0.0107(13) -0.0012(11) -0.0037(11) -0.0014(11)
O6 0.031(2) 0.0068(18) 0.016(2) 0.0010(16) -0.0019(17) 0.0025(16)
N8 0.012(2) 0.0041(18) 0.011(2) 0.0004(16) -0.0028(17) 0.0009(16)
O3 0.024(2) 0.0118(18) 0.014(2) -0.0005(16) 0.0052(16) -0.0006(17)
O5 0.0167(14) 0.0131(13) 0.0123(14) -0.0001(11) -0.0018(11) -0.0002(12)
C4 0.010(2) 0.009(2) 0.016(3) -0.003(2) -0.0032(19) -0.0014(19)
C1 0.011(2) 0.011(2) 0.011(3) 0.001(2) -0.002(2) -0.001(2)
C10 0.019(3) 0.004(2) 0.019(3) 0.000(2) -0.002(2) 0.000(2)
C18 0.033(3) 0.015(3) 0.018(3) -0.001(2) -0.005(2) -0.001(2)
C13 0.019(3) 0.007(2) 0.008(3) 0.0017(19) -0.0003(19) 0.004(2)
C2 0.009(2) 0.007(2) 0.016(3) -0.001(2) 0.003(2) 0.0020(18)
C5 0.015(3) 0.007(2) 0.016(3) -0.002(2) 0.002(2) -0.0001(19)
C9 0.014(2) 0.005(2) 0.017(3) 0.001(2) -0.001(2) 0.0012(19)
C17 0.012(2) 0.013(2) 0.016(3) 0.000(2) -0.005(2) -0.003(2)
C20 0.027(3) 0.016(3) 0.027(3) -0.007(3) -0.007(3) -0.001(2)
C15 0.027(3) 0.013(3) 0.008(3) -0.003(2) 0.002(2) 0.007(2)
C3 0.010(3) 0.008(2) 0.015(3) -0.0019(18) -0.004(2) 0.0006(17)
C7 0.017(3) 0.004(2) 0.010(2) -0.0031(18) 0.001(2) -0.0015(19)
C6 0.012(2) 0.008(2) 0.010(2) 0.0000(19) 0.0005(19) 0.0019(19)
C11 0.018(3) 0.013(2) 0.015(3) -0.001(2) 0.000(2) 0.004(2)
C14 0.026(3) 0.010(2) 0.022(3) 0.002(2) 0.000(2) -0.007(2)
C19 0.012(3) 0.028(3) 0.025(3) -0.007(3) 0.001(2) -0.008(2)
C16 0.027(3) 0.014(3) 0.014(3) -0.004(2) -0.004(2) 0.008(2)
C12 0.020(3) 0.009(2) 0.013(3) 0.0002(19) -0.004(2) -0.001(2)

loop_
_atom_type_symbol
_atom_type_description
_atom_type_scat_dispersion_real
_atom_type_scat_dispersion_imag
_atom_type_scat_source
C C 0.0181 0.0091 'International Tables Vol C Tables 4.2.6.8 and 6.1.1.4'
H H 0.0000 0.0000 'International Tables Vol C Tables 4.2.6.8 and 6.1.1.4'
N N 0.0311 0.0180 'International Tables Vol C Tables 4.2.6.8 and 6.1.1.4'
O O 0.0492 0.0322 'International Tables Vol C Tables 4.2.6.8 and 6.1.1.4'
W W -5.4734 5.5774 'International Tables Vol C Tables 4.2.6.8 and 6.1.1.4'

loop_
_exptl_crystal_face_index_h
_exptl_crystal_face_index_k
_exptl_crystal_face_index_l
_exptl_crystal_face_perp_dist
-12 0 -1 0.0135
-1 0 6 0.0805
2 0 -6 0.0615
-4 6 0 0.0380
12 0 1 0.0135
4 -6 0 0.0380

loop_
_geom_angle_atom_site_label_1
_geom_angle_atom_site_label_2
_geom_angle_atom_site_label_3
_geom_angle
_geom_angle_site_symmetry_1
_geom_angle_site_symmetry_3
O1 W1 O7 81.44(16) . .
O1 W1 N8 80.36(16) . .
O2 W1 O1 100.32(18) . .
O2 W1 O7 86.97(17) . .
O2 W1 O4 99.83(17) . .
O2 W1 N8 163.43(18) . .
O4 W1 O1 150.68(16) . .
O4 W1 O7 78.59(16) . .
O4 W1 N8 74.33(16) . .
N8 W1 O7 76.73(15) . .
O3 W1 O1 97.36(19) . .
O3 W1 O7 167.18(17) . .
O3 W1 O2 105.8(2) . .
O3 W1 O4 97.41(19) . .
O3 W1 N8 90.48(18) . .
C1 O1 W1 141.2(4) . .
C12 O4 W1 119.3(3) . .
C9 N8 W1 113.3(3) . .
C7 N8 W1 127.3(4) . .
C7 N8 C9 119.3(4) . .
C5 C4 C17 123.4(5) . .
C5 C4 C3 117.3(5) . .
C3 C4 C17 119.2(5) . .
O1 C1 C2 119.8(5) . .
O1 C1 C6 121.4(5) . .
C6 C1 C2 118.8(5) . .
O6 C10 C9 110.0(5) . .
C15 C13 C2 109.4(4) . .
C14 C13 C2 109.9(4) . .
C14 C13 C15 110.3(5) . .
C16 C13 C2 111.8(5) . .
C16 C13 C15 107.3(5) . .
C16 C13 C14 108.1(5) . .
C1 C2 C13 120.4(5) . .
C3 C2 C1 118.1(5) . .
C3 C2 C13 121.5(5) . .
C4 C5 C6 121.1(5) . .
N8 C9 C10 109.3(4) . .
N8 C9 C11 109.9(4) . .
N8 C9 C12 105.3(4) . .
C10 C9 C12 109.3(5) . .
C11 C9 C10 110.5(4) . .
C11 C9 C12 112.4(5) . .
C4 C17 C18 109.5(5) . .
C20 C17 C4 111.5(5) . .
C20 C17 C18 107.3(5) . .
C20 C17 C19 109.1(5) . .
C19 C17 C4 109.5(5) . .
C19 C17 C18 109.9(5) . .
C2 C3 C4 123.7(5) . .
N8 C7 C6 126.1(5) . .
C1 C6 C7 122.0(5) . .
C5 C6 C1 120.7(5) . .
C5 C6 C7 117.3(5) . .
O5 C11 C9 111.9(4) . .
O4 C12 C9 109.6(4) . .

loop_
_geom_bond_atom_site_label_1
_geom_bond_atom_site_label_2
_geom_bond_distance
_geom_bond_site_symmetry_2
W1 O1 1.928(4) .
W1 O7 2.309(4) .
W1 O2 1.764(4) .
W1 O4 1.902(4) .
W1 N8 2.283(4) .
W1 O3 1.715(4) .
O1 C1 1.329(7) .
O4 C12 1.426(7) .
O6 C10 1.423(7) .
N8 C9 1.493(7) .
N8 C7 1.285(7) .
O5 C11 1.438(7) .
C4 C5 1.372(8) .
C4 C17 1.539(7) .
C4 C3 1.417(7) .
C1 C2 1.414(8) .
C1 C6 1.413(8) .
C10 C9 1.542(7) .
C18 C17 1.542(8) .
C13 C2 1.544(7) .
C13 C15 1.538(7) .
C13 C14 1.538(8) .
C13 C16 1.529(8) .
C2 C3 1.390(8) .
C5 C6 1.411(8) .
C9 C11 1.537(7) .
C9 C12 1.543(7) .
C17 C20 1.525(8) .
C17 C19 1.537(8) .
C7 C6 1.450(8) .

loop_
_geom_hbond_atom_site_label_D
_geom_hbond_atom_site_label_H
_geom_hbond_atom_site_label_A
_geom_hbond_distance_DH
_geom_hbond_distance_HA
_geom_hbond_distance_DA
_geom_hbond_angle_DHA
_geom_hbond_site_symmetry_A
_geom_hbond_publ_flag
O5 H5 O2 0.84 2.01 2.832(6) 165.4 2 yes
O7 H7A O6 0.83(2) 1.97(3) 2.786(6) 167(11) 4_576 yes
O6 H6 O2 0.82(2) 1.94(2) 2.749(6) 175(12) 1_565 yes
O7 H7B O5 0.83(2) 2.07(7) 2.797(6) 146(11) . yes

loop_
_exptl_oxdiff_crystal_face_indexfrac_h
_exptl_oxdiff_crystal_face_indexfrac_k
_exptl_oxdiff_crystal_face_indexfrac_l
_exptl_oxdiff_crystal_face_x
_exptl_oxdiff_crystal_face_y
_exptl_oxdiff_crystal_face_z
-11.9969 -0.0081 -0.9993 0.1660 0.8916 -0.3388
-0.9998 0.0023 5.9996 0.7594 -0.2737 -0.0361
1.9995 -0.0017 -5.9997 -0.7834 0.2042 0.0644
-3.9984 6.0001 -0.0066 -0.0662 -0.0471 -1.0462
11.9969 0.0081 0.9993 -0.1660 -0.8916 0.3388
3.9984 -6.0001 0.0066 0.0662 0.0471 1.0462
